data_4327122
loop_
_publ_author_name
'Gernot Nuss'
'Gerald Saischek'
'Bastian N. Harum'
'Manuel Volpe'
'Ferdinand Belaj'
'Nadia C. M\"osch-Zanetti'

_publ_contact_author_address
; Institute of Chemistry,
  Karl-Franzens University Graz,
  Schubertstr. 1,
  A-8010 Graz,
  Austria
;
_publ_contact_author_email ferdinand.belaj@uni-graz.at
_publ_contact_author_fax 43(316)3809835
_publ_contact_author_name 'Ferdinand Belaj'
_publ_contact_author_phone 43(316)3805288
_publ_section_title
;
 Pyridazine Based Scorpionate Ligand in a Copper Boratrane Compound
;
_journal_name_full 'Inorganic Chemistry'
_journal_page_first 12632
_journal_page_last 12640
_journal_paper_doi 10.1021/ic201666w
_journal_volume 50
_journal_year 2011
_chemical_formula_moiety 'C24 H33 B Cl Cu N6 S3, 1.75 (C H2 Cl2)'
_chemical_formula_sum 'C25.75 H36.5 B Cl4.5 Cu N6 S3'
_chemical_formula_weight 760.16
_chemical_name_systematic
; 
 ? 
;
_space_group_IT_number 14
_symmetry_cell_setting monoclinic
_symmetry_space_group_name_Hall '-P 2ybc'
_symmetry_space_group_name_H-M 'P 1 21/c 1'
_atom_sites_solution_hydrogens geom
_atom_sites_solution_primary direct
_atom_sites_solution_secondary difmap
_audit_creation_method SHELXL-97
_cell_angle_alpha 90.00
_cell_angle_beta 95.193(2)
_cell_angle_gamma 90.00
_cell_formula_units_Z 4
_cell_length_a 9.3659(4)
_cell_length_b 22.7579(9)
_cell_length_c 17.5854(7)
_cell_measurement_reflns_used 9293
_cell_measurement_temperature 200(2)
_cell_measurement_theta_max 28.23
_cell_measurement_theta_min 2.33
_cell_volume 3732.9(3)
_computing_cell_refinement 'Bruker SAINT'
_computing_data_collection 'Bruker APEX2'
_computing_data_reduction 'Bruker SAINT'
_computing_molecular_graphics 'Bruker SHELXTL'
_computing_publication_material 'Bruker SHELXTL'
_computing_structure_refinement 'SHELXL-97 (Sheldrick, 2008)'
_computing_structure_solution 'SHELXS-97 (Sheldrick, 2008)'
_diffrn_ambient_temperature 200(2)
_diffrn_measured_fraction_theta_full 0.996
_diffrn_measured_fraction_theta_max 0.996
_diffrn_measurement_device_type 'Bruker APEX-II CCD'
_diffrn_measurement_method '\f and \w scans'
_diffrn_radiation_monochromator graphite
_diffrn_radiation_source 'fine-focus sealed tube'
_diffrn_radiation_type MoK\a
_diffrn_radiation_wavelength 0.71073
_diffrn_reflns_av_R_equivalents 0.0344
_diffrn_reflns_av_sigmaI/netI 0.0257
_diffrn_reflns_limit_h_max 12
_diffrn_reflns_limit_h_min -12
_diffrn_reflns_limit_k_max 30
_diffrn_reflns_limit_k_min -29
_diffrn_reflns_limit_l_max 23
_diffrn_reflns_limit_l_min -23
_diffrn_reflns_number 78885
_diffrn_reflns_theta_full 28.26
_diffrn_reflns_theta_max 28.26
_diffrn_reflns_theta_min 1.47
_diffrn_standards_number 0
_exptl_absorpt_coefficient_mu 1.100
_exptl_absorpt_correction_T_max 0.8436
_exptl_absorpt_correction_T_min 0.4583
_exptl_absorpt_correction_type multi-scan
_exptl_absorpt_process_details SADABS
_exptl_crystal_colour orange
_exptl_crystal_density_diffrn 1.353
_exptl_crystal_description needle
_exptl_crystal_F_000 1566
_exptl_crystal_size_max 0.84
_exptl_crystal_size_mid 0.18
_exptl_crystal_size_min 0.16
_refine_diff_density_max 1.929
_refine_diff_density_min -1.010
_refine_diff_density_rms 0.109
_refine_ls_goodness_of_fit_ref 1.087
_refine_ls_hydrogen_treatment riding
_refine_ls_matrix_type full
_refine_ls_number_parameters 409
_refine_ls_number_reflns 9236
_refine_ls_number_restraints 12
_refine_ls_restrained_S_all 1.093
_refine_ls_R_factor_all 0.0745
_refine_ls_R_factor_gt 0.0540
_refine_ls_shift/su_max 0.001
_refine_ls_shift/su_mean 0.000
_refine_ls_structure_factor_coef Fsqd
_refine_ls_weighting_details 'calc w=1/[\s^2^(Fo^2^)+(0.0859P)^2^+7.2270P] where P=(Fo^2^+2Fc^2^)/3'
_refine_ls_weighting_scheme calc
_refine_ls_wR_factor_gt 0.1529
_refine_ls_wR_factor_ref 0.1757
_reflns_number_gt 7170
_reflns_number_total 9236
_reflns_threshold_expression >2sigma(I)
_cod_data_source_file ic201666w_si_001_2.cif
_cod_data_source_block GN180_cuboex
_cod_original_formula_sum 'C25.75 H36.50 B Cl4.50 Cu N6 S3'
_cod_database_code 4327122

loop_
_symmetry_equiv_pos_as_xyz
'x, y, z'
'-x, y+1/2, -z+1/2'
'-x, -y, -z'
'x, -y-1/2, z-1/2'

loop_
_atom_site_label
_atom_site_type_symbol
_atom_site_fract_x
_atom_site_fract_y
_atom_site_fract_z
_atom_site_U_iso_or_equiv
_atom_site_adp_type
_atom_site_occupancy
_atom_site_symmetry_multiplicity
_atom_site_calc_flag
_atom_site_refinement_flags
_atom_site_disorder_assembly
_atom_site_disorder_group
Cu1 Cu 0.02965(4) 0.325954(17) 0.98914(2) 0.02608(13) Uani 1 1 d . . .
Cl1 Cl 0.19738(9) 0.29814(5) 1.08457(5) 0.0413(2) Uani 1 1 d . . .
S1 S -0.17111(9) 0.34334(4) 1.05744(4) 0.02882(19) Uani 1 1 d . . .
S2 S 0.02074(9) 0.24034(4) 0.91722(5) 0.0321(2) Uani 1 1 d . . .
S3 S 0.14491(8) 0.40716(4) 0.94412(5) 0.03052(19) Uani 1 1 d . . .
N1 N -0.2645(3) 0.32473(11) 0.91589(15) 0.0227(5) Uani 1 1 d . . .
N2 N -0.3493(3) 0.30802(12) 0.85280(15) 0.0257(5) Uani 1 1 d . . .
N3 N -0.0731(3) 0.32490(11) 0.82621(15) 0.0227(5) Uani 1 1 d . . .
N4 N -0.1059(3) 0.35665(12) 0.76186(15) 0.0268(5) Uani 1 1 d . . .
N5 N -0.1255(3) 0.41755(11) 0.89765(14) 0.0227(5) Uani 1 1 d . . .
N6 N -0.2542(3) 0.44167(12) 0.87440(15) 0.0268(5) Uani 1 1 d . . .
B1 B -0.1179(3) 0.35042(15) 0.90083(19) 0.0212(6) Uani 1 1 d . . .
C1 C -0.3029(3) 0.32577(13) 0.98740(18) 0.0242(6) Uani 1 1 d . . .
C2 C -0.4471(3) 0.31102(15) 0.9976(2) 0.0302(7) Uani 1 1 d . . .
H2 H -0.4812 0.3122 1.0469 0.036 Uiso 1 1 calc R . .
C3 C -0.5355(3) 0.29504(16) 0.9352(2) 0.0330(7) Uani 1 1 d . . .
H3 H -0.6328 0.2854 0.9404 0.040 Uiso 1 1 calc R . .
C4 C -0.4815(3) 0.29291(15) 0.8619(2) 0.0300(7) Uani 1 1 d . . .
C5 C -0.5731(4) 0.27458(18) 0.7901(2) 0.0377(8) Uani 1 1 d . . .
C6 C -0.6410(4) 0.21476(18) 0.8036(3) 0.0480(10) Uani 1 1 d . . .
H6A H -0.7014 0.2178 0.8462 0.072 Uiso 1 1 calc R . .
H6B H -0.5653 0.1857 0.8160 0.072 Uiso 1 1 calc R . .
H6C H -0.6997 0.2025 0.7574 0.072 Uiso 1 1 calc R . .
C7 C -0.6901(4) 0.32085(19) 0.7726(3) 0.0468(10) Uani 1 1 d . . .
H7A H -0.7502 0.3095 0.7264 0.070 Uiso 1 1 calc R . .
H7B H -0.6456 0.3591 0.7645 0.070 Uiso 1 1 calc R . .
H7C H -0.7494 0.3236 0.8156 0.070 Uiso 1 1 calc R . .
C8 C -0.4831(5) 0.2699(3) 0.7222(3) 0.0654(15) Uani 1 1 d . . .
H8A H -0.5454 0.2606 0.6760 0.098 Uiso 1 1 calc R . .
H8B H -0.4116 0.2387 0.7318 0.098 Uiso 1 1 calc R . .
H8C H -0.4343 0.3073 0.7153 0.098 Uiso 1 1 calc R . .
C9 C -0.0257(3) 0.26893(14) 0.82874(19) 0.0261(6) Uani 1 1 d . . .
C10 C -0.0171(3) 0.24013(15) 0.7581(2) 0.0325(7) Uani 1 1 d . . .
H10 H 0.0114 0.2001 0.7564 0.039 Uiso 1 1 calc R . .
C11 C -0.0501(4) 0.27062(17) 0.6929(2) 0.0347(8) Uani 1 1 d . . .
H11 H -0.0444 0.2522 0.6448 0.042 Uiso 1 1 calc R . .
C12 C -0.0935(4) 0.33051(16) 0.69643(19) 0.0309(7) Uani 1 1 d . . .
C13 C -0.1231(5) 0.36679(19) 0.6243(2) 0.0436(9) Uani 1 1 d . . .
C14 C -0.2289(5) 0.3334(2) 0.5675(2) 0.0557(11) Uani 1 1 d . . .
H14A H -0.1831 0.2976 0.5505 0.084 Uiso 1 1 calc R . .
H14B H -0.2564 0.3585 0.5233 0.084 Uiso 1 1 calc R . .
H14C H -0.3146 0.3229 0.5926 0.084 Uiso 1 1 calc R . .
C15 C 0.0196(6) 0.3747(3) 0.5887(3) 0.0684(15) Uani 1 1 d . . .
H15A H 0.0880 0.3952 0.6249 0.103 Uiso 1 1 calc R . .
H15B H 0.0034 0.3978 0.5417 0.103 Uiso 1 1 calc R . .
H15C H 0.0582 0.3361 0.5768 0.103 Uiso 1 1 calc R . .
C16 C -0.1880(7) 0.4263(2) 0.6425(3) 0.0706(16) Uani 1 1 d . . .
H16A H -0.2730 0.4202 0.6701 0.106 Uiso 1 1 calc R . .
H16B H -0.2152 0.4474 0.5948 0.106 Uiso 1 1 calc R . .
H16C H -0.1171 0.4495 0.6741 0.106 Uiso 1 1 calc R . .
C17 C -0.0012(3) 0.44699(14) 0.91015(17) 0.0255(6) Uani 1 1 d . . .
C18 C -0.0053(4) 0.50831(15) 0.8967(2) 0.0344(7) Uani 1 1 d . . .
H21 H 0.0798 0.5312 0.9030 0.041 Uiso 1 1 calc R . .
C19 C -0.1337(4) 0.53371(15) 0.8745(2) 0.0371(8) Uani 1 1 d . . .
H22 H -0.1395 0.5750 0.8667 0.044 Uiso 1 1 calc R . .
C20 C -0.2597(4) 0.49846(14) 0.86304(19) 0.0311(7) Uani 1 1 d . . .
C21 C -0.4051(5) 0.52416(17) 0.8370(3) 0.0452(9) Uani 1 1 d . . .
C22 C -0.5153(5) 0.4765(2) 0.8172(4) 0.0692(16) Uani 1 1 d . . .
H22A H -0.5253 0.4520 0.8622 0.104 Uiso 1 1 calc R . .
H22B H -0.4840 0.4521 0.7759 0.104 Uiso 1 1 calc R . .
H22C H -0.6079 0.4946 0.8005 0.104 Uiso 1 1 calc R . .
C23 C -0.3880(8) 0.5595(3) 0.7625(5) 0.108(3) Uani 1 1 d . . .
H23A H -0.4787 0.5790 0.7458 0.162 Uiso 1 1 calc R . .
H23B H -0.3621 0.5326 0.7224 0.162 Uiso 1 1 calc R . .
H23C H -0.3125 0.5891 0.7723 0.162 Uiso 1 1 calc R . .
C24 C -0.4519(6) 0.5640(3) 0.8997(5) 0.104(3) Uani 1 1 d . . .
H24A H -0.5412 0.5840 0.8816 0.155 Uiso 1 1 calc R . .
H24B H -0.3771 0.5933 0.9132 0.155 Uiso 1 1 calc R . .
H24C H -0.4675 0.5403 0.9448 0.155 Uiso 1 1 calc R . .
C1S C 0.8753(11) 0.0911(4) 0.8607(4) 0.159(5) Uani 1 1 d D . .
H1S1 H 0.9782 0.0827 0.8743 0.190 Uiso 1 1 calc R A 1
H1S2 H 0.8536 0.1298 0.8826 0.190 Uiso 1 1 calc R A 1
Cl1S Cl 0.7802(11) 0.0413(3) 0.8977(3) 0.226(5) Uani 0.529(6) 1 d PD B 1
Cl2S Cl 0.8428(14) 0.0943(5) 0.7611(3) 0.250(7) Uani 0.529(6) 1 d PD B 1
Cl1S Cl 0.7182(6) 0.1292(4) 0.8459(4) 0.163(3) Uani 0.471(6) 1 d PD B 2
Cl2S Cl 0.9461(9) 0.0672(3) 0.7839(4) 0.142(3) Uani 0.471(6) 1 d PD B 2
C2S C 0.6385(8) 0.6341(5) 0.4961(6) 0.118(5) Uani 0.743(6) 1 d PD . .
H2S1 H 0.6998 0.6677 0.4843 0.141 Uiso 0.743(6) 1 calc PR . .
H2S2 H 0.5491 0.6494 0.5148 0.141 Uiso 0.743(6) 1 calc PR . .
Cl3S Cl 0.5991(4) 0.5889(3) 0.4133(3) 0.199(3) Uani 0.743(6) 1 d PD . .
Cl4S Cl 0.7303(5) 0.58720(17) 0.5655(2) 0.1403(16) Uani 0.743(6) 1 d PD . .

loop_
_atom_site_aniso_label
_atom_site_aniso_U_11
_atom_site_aniso_U_22
_atom_site_aniso_U_33
_atom_site_aniso_U_23
_atom_site_aniso_U_13
_atom_site_aniso_U_12
Cu1 0.0208(2) 0.0296(2) 0.0271(2) 0.00107(15) -0.00199(14) -0.00112(14)
Cl1 0.0261(4) 0.0585(6) 0.0375(5) 0.0152(4) -0.0070(3) -0.0042(4)
S1 0.0268(4) 0.0344(4) 0.0250(4) -0.0026(3) 0.0010(3) 0.0001(3)
S2 0.0334(4) 0.0258(4) 0.0366(4) -0.0006(3) 0.0005(3) 0.0045(3)
S3 0.0229(4) 0.0318(4) 0.0365(4) -0.0023(3) 0.0007(3) -0.0052(3)
N1 0.0193(11) 0.0219(12) 0.0269(13) -0.0017(10) 0.0017(9) -0.0007(9)
N2 0.0199(12) 0.0271(13) 0.0296(13) -0.0053(11) -0.0004(10) -0.0019(10)
N3 0.0186(11) 0.0231(13) 0.0263(13) -0.0021(10) 0.0017(9) -0.0029(9)
N4 0.0260(13) 0.0289(14) 0.0255(13) -0.0017(10) 0.0028(10) -0.0027(10)
N5 0.0240(12) 0.0210(12) 0.0229(12) -0.0020(9) 0.0016(9) -0.0010(9)
N6 0.0276(13) 0.0249(13) 0.0275(13) -0.0013(10) -0.0002(10) 0.0017(10)
B1 0.0187(14) 0.0208(16) 0.0237(15) -0.0018(12) 0.0008(12) -0.0026(12)
C1 0.0236(14) 0.0225(15) 0.0267(15) -0.0016(11) 0.0036(11) 0.0008(11)
C2 0.0258(15) 0.0332(17) 0.0329(17) -0.0018(13) 0.0097(12) 0.0005(13)
C3 0.0187(14) 0.0380(19) 0.0431(19) -0.0049(15) 0.0078(13) -0.0037(13)
C4 0.0206(14) 0.0316(17) 0.0377(17) -0.0072(14) 0.0025(12) -0.0015(12)
C5 0.0199(15) 0.053(2) 0.0394(19) -0.0145(16) 0.0007(13) -0.0080(14)
C6 0.0333(19) 0.043(2) 0.066(3) -0.021(2) -0.0043(18) -0.0033(16)
C7 0.034(2) 0.050(2) 0.053(2) 0.0024(19) -0.0088(17) -0.0102(17)
C8 0.035(2) 0.118(4) 0.043(2) -0.030(3) 0.0038(17) -0.021(2)
C9 0.0184(13) 0.0256(15) 0.0344(16) -0.0046(12) 0.0027(11) -0.0011(11)
C10 0.0267(16) 0.0299(17) 0.0407(19) -0.0141(14) 0.0016(13) 0.0027(13)
C11 0.0271(16) 0.044(2) 0.0327(17) -0.0148(15) 0.0025(13) 0.0004(14)
C12 0.0265(16) 0.0388(19) 0.0274(16) -0.0046(13) 0.0030(12) -0.0040(13)
C13 0.051(2) 0.052(2) 0.0277(17) -0.0009(16) 0.0041(15) 0.0004(18)
C14 0.059(3) 0.073(3) 0.034(2) -0.005(2) -0.0057(19) 0.000(2)
C15 0.065(3) 0.096(4) 0.045(3) 0.011(3) 0.013(2) -0.019(3)
C16 0.116(5) 0.055(3) 0.039(2) 0.010(2) -0.001(3) 0.016(3)
C17 0.0278(15) 0.0272(16) 0.0219(14) -0.0029(12) 0.0045(11) -0.0055(12)
C18 0.0345(17) 0.0287(17) 0.0401(19) -0.0028(14) 0.0031(14) -0.0086(14)
C19 0.048(2) 0.0217(16) 0.0414(19) -0.0010(14) 0.0040(16) -0.0042(14)
C20 0.0366(17) 0.0255(16) 0.0306(16) -0.0019(13) -0.0003(13) 0.0010(13)
C21 0.045(2) 0.0278(19) 0.060(3) 0.0002(17) -0.0114(18) 0.0052(15)
C22 0.045(3) 0.042(2) 0.113(5) -0.008(3) -0.029(3) 0.007(2)
C23 0.083(4) 0.100(5) 0.134(6) 0.071(5) -0.031(4) 0.001(4)
C24 0.052(3) 0.100(5) 0.153(7) -0.069(5) -0.018(4) 0.036(3)
C1S 0.240(14) 0.145(9) 0.094(6) -0.036(6) 0.031(7) -0.085(9)
Cl1S 0.379(13) 0.188(7) 0.118(4) -0.035(4) 0.068(6) -0.165(8)
Cl2S 0.392(14) 0.268(10) 0.095(4) -0.043(5) 0.050(6) -0.259(11)
Cl1S 0.081(3) 0.232(8) 0.168(6) -0.074(5) -0.041(3) 0.012(4)
Cl2S 0.227(8) 0.107(4) 0.098(4) -0.007(3) 0.056(4) 0.064(5)
C2S 0.043(4) 0.161(11) 0.149(10) -0.093(9) 0.011(5) 0.006(5)
Cl3S 0.082(2) 0.362(8) 0.150(4) 0.048(4) -0.002(2) -0.014(3)
Cl4S 0.178(4) 0.128(3) 0.119(3) 0.012(2) 0.041(2) 0.002(2)

loop_
_atom_type_symbol
_atom_type_description
_atom_type_scat_dispersion_real
_atom_type_scat_dispersion_imag
_atom_type_scat_source
Cu Cu 0.3201 1.2651 'International Tables Vol C Tables 4.2.6.8 and 6.1.1.4'
Cl Cl 0.1484 0.1585 'International Tables Vol C Tables 4.2.6.8 and 6.1.1.4'
S S 0.1246 0.1234 'International Tables Vol C Tables 4.2.6.8 and 6.1.1.4'
N N 0.0061 0.0033 'International Tables Vol C Tables 4.2.6.8 and 6.1.1.4'
B B 0.0013 0.0007 'International Tables Vol C Tables 4.2.6.8 and 6.1.1.4'
C C 0.0033 0.0016 'International Tables Vol C Tables 4.2.6.8 and 6.1.1.4'
H H 0.0000 0.0000 'International Tables Vol C Tables 4.2.6.8 and 6.1.1.4'

loop_
_geom_angle_atom_site_label_1
_geom_angle_atom_site_label_2
_geom_angle_atom_site_label_3
_geom_angle
B1 Cu1 Cl1 178.42(10)
B1 Cu1 S3 80.11(9)
Cl1 Cu1 S3 99.30(3)
B1 Cu1 S2 80.06(10)
Cl1 Cu1 S2 98.99(4)
S3 Cu1 S2 118.60(4)
B1 Cu1 S1 80.03(9)
Cl1 Cu1 S1 101.53(3)
S3 Cu1 S1 117.31(3)
S2 Cu1 S1 115.35(3)
C1 S1 Cu1 98.68(11)
C9 S2 Cu1 99.81(11)
C17 S3 Cu1 99.20(11)
C1 N1 N2 125.8(3)
C1 N1 B1 118.3(2)
N2 N1 B1 115.5(2)
C4 N2 N1 117.6(3)
C9 N3 N4 125.5(3)
C9 N3 B1 116.5(3)
N4 N3 B1 117.1(2)
C12 N4 N3 117.4(3)
C17 N5 N6 125.6(3)
C17 N5 B1 117.1(3)
N6 N5 B1 116.9(2)
C20 N6 N5 117.9(3)
N3 B1 N5 111.3(2)
N3 B1 N1 108.8(2)
N5 B1 N1 110.3(2)
N3 B1 Cu1 109.1(2)
N5 B1 Cu1 108.85(19)
N1 B1 Cu1 108.4(2)
N1 C1 C2 117.0(3)
N1 C1 S1 116.3(2)
C2 C1 S1 126.7(2)
C3 C2 C1 118.5(3)
C2 C3 C4 119.8(3)
N2 C4 C3 121.2(3)
N2 C4 C5 116.0(3)
C3 C4 C5 122.7(3)
C4 C5 C8 111.0(3)
C4 C5 C6 109.0(3)
C8 C5 C6 109.0(4)
C4 C5 C7 108.6(3)
C8 C5 C7 109.1(4)
C6 C5 C7 110.1(3)
N3 C9 C10 117.0(3)
N3 C9 S2 116.5(2)
C10 C9 S2 126.5(3)
C11 C10 C9 118.7(3)
C10 C11 C12 119.9(3)
N4 C12 C11 121.4(3)
N4 C12 C13 117.6(3)
C11 C12 C13 121.0(3)
C12 C13 C16 110.7(3)
C12 C13 C15 107.7(4)
C16 C13 C15 110.9(4)
C12 C13 C14 109.4(4)
C16 C13 C14 109.1(4)
C15 C13 C14 109.0(4)
N5 C17 C18 117.0(3)
N5 C17 S3 116.6(2)
C18 C17 S3 126.3(3)
C19 C18 C17 118.5(3)
C18 C19 C20 120.0(3)
N6 C20 C19 120.9(3)
N6 C20 C21 116.7(3)
C19 C20 C21 122.4(3)
C20 C21 C22 111.6(3)
C20 C21 C24 108.7(4)
C22 C21 C24 111.0(5)
C20 C21 C23 107.2(4)
C22 C21 C23 107.1(5)
C24 C21 C23 111.1(5)
Cl1S C1S Cl2S 112.0(6)
Cl1S C1S Cl1S 85.3(7)
Cl2S C1S Cl1S 116.5(6)
Cl1S C1S Cl2S 112.3(6)
Cl2S C1S Cl2S 40.7(5)
Cl1S C1S Cl2S 75.9(7)
Cl4S C2S Cl3S 105.3(6)

loop_
_geom_bond_atom_site_label_1
_geom_bond_atom_site_label_2
_geom_bond_distance
Cu1 B1 2.060(3)
Cu1 Cl1 2.2821(9)
Cu1 S3 2.3156(9)
Cu1 S2 2.3204(9)
Cu1 S1 2.3544(9)
S1 C1 1.710(3)
S2 C9 1.706(3)
S3 C17 1.704(3)
N1 C1 1.339(4)
N1 N2 1.359(4)
N1 B1 1.537(4)
N2 C4 1.310(4)
N3 C9 1.348(4)
N3 N4 1.354(4)
N3 B1 1.528(4)
N4 C12 1.310(4)
N5 C17 1.344(4)
N5 N6 1.354(4)
N5 B1 1.530(4)
N6 C20 1.308(4)
C1 C2 1.419(4)
C2 C3 1.364(5)
C3 C4 1.426(5)
C4 C5 1.520(5)
C5 C8 1.526(6)
C5 C6 1.530(6)
C5 C7 1.531(6)
C9 C10 1.414(4)
C10 C11 1.352(5)
C11 C12 1.425(5)
C12 C13 1.518(5)
C13 C16 1.530(7)
C13 C15 1.537(6)
C13 C14 1.542(6)
C17 C18 1.415(5)
C18 C19 1.359(5)
C19 C20 1.426(5)
C20 C21 1.514(5)
C21 C22 1.516(6)
C21 C24 1.521(7)
C21 C23 1.559(8)
C1S Cl1S 1.615(9)
C1S Cl2S 1.650(8)
C1S Cl1S 1.707(10)
C1S Cl2S 1.752(9)
C2S Cl4S 1.783(11)
C2S Cl3S 1.793(9)

loop_
_geom_torsion_atom_site_label_1
_geom_torsion_atom_site_label_2
_geom_torsion_atom_site_label_3
_geom_torsion_atom_site_label_4
_geom_torsion
B1 Cu1 S1 C1 29.81(14)
Cl1 Cu1 S1 C1 -149.96(11)
S3 Cu1 S1 C1 103.13(11)
S2 Cu1 S1 C1 -44.10(11)
B1 Cu1 S2 C9 27.70(14)
Cl1 Cu1 S2 C9 -151.02(11)
S3 Cu1 S2 C9 -45.20(11)
S1 Cu1 S2 C9 101.59(11)
B1 Cu1 S3 C17 29.86(14)
Cl1 Cu1 S3 C17 -151.62(11)
S2 Cu1 S3 C17 102.73(11)
S1 Cu1 S3 C17 -43.41(11)
C1 N1 N2 C4 1.8(5)
B1 N1 N2 C4 -171.5(3)
C9 N3 N4 C12 1.5(4)
B1 N3 N4 C12 -167.1(3)
C17 N5 N6 C20 -0.1(4)
B1 N5 N6 C20 -172.5(3)
C9 N3 B1 N5 162.7(2)
N4 N3 B1 N5 -27.6(3)
C9 N3 B1 N1 -75.5(3)
N4 N3 B1 N1 94.2(3)
C9 N3 B1 Cu1 42.6(3)
N4 N3 B1 Cu1 -147.7(2)
C17 N5 B1 N3 -80.5(3)
N6 N5 B1 N3 92.5(3)
C17 N5 B1 N1 158.6(3)
N6 N5 B1 N1 -28.4(3)
C17 N5 B1 Cu1 39.8(3)
N6 N5 B1 Cu1 -147.2(2)
C1 N1 B1 N3 159.1(3)
N2 N1 B1 N3 -27.1(3)
C1 N1 B1 N5 -78.6(3)
N2 N1 B1 N5 95.3(3)
C1 N1 B1 Cu1 40.5(3)
N2 N1 B1 Cu1 -145.6(2)
Cl1 Cu1 B1 N3 15(4)
S3 Cu1 B1 N3 83.40(19)
S2 Cu1 B1 N3 -38.19(18)
S1 Cu1 B1 N3 -156.4(2)
Cl1 Cu1 B1 N5 -106(4)
S3 Cu1 B1 N5 -38.24(18)
S2 Cu1 B1 N5 -159.8(2)
S1 Cu1 B1 N5 82.00(19)
Cl1 Cu1 B1 N1 134(3)
S3 Cu1 B1 N1 -158.2(2)
S2 Cu1 B1 N1 80.17(19)
S1 Cu1 B1 N1 -38.01(18)
N2 N1 C1 C2 -3.5(5)
B1 N1 C1 C2 169.7(3)
N2 N1 C1 S1 175.2(2)
B1 N1 C1 S1 -11.6(4)
Cu1 S1 C1 N1 -17.9(2)
Cu1 S1 C1 C2 160.6(3)
N1 C1 C2 C3 2.1(5)
S1 C1 C2 C3 -176.4(3)
C1 C2 C3 C4 0.7(5)
N1 N2 C4 C3 1.2(5)
N1 N2 C4 C5 179.9(3)
C2 C3 C4 N2 -2.4(5)
C2 C3 C4 C5 179.0(3)
N2 C4 C5 C8 7.6(5)
C3 C4 C5 C8 -173.7(4)
N2 C4 C5 C6 127.8(3)
C3 C4 C5 C6 -53.5(5)
N2 C4 C5 C7 -112.3(4)
C3 C4 C5 C7 66.4(5)
N4 N3 C9 C10 -3.6(4)
B1 N3 C9 C10 165.1(3)
N4 N3 C9 S2 175.4(2)
B1 N3 C9 S2 -15.9(3)
Cu1 S2 C9 N3 -13.9(2)
Cu1 S2 C9 C10 165.0(3)
N3 C9 C10 C11 2.9(5)
S2 C9 C10 C11 -176.0(3)
C9 C10 C11 C12 -0.4(5)
N3 N4 C12 C11 1.3(5)
N3 N4 C12 C13 -177.1(3)
C10 C11 C12 N4 -1.8(5)
C10 C11 C12 C13 176.6(3)
N4 C12 C13 C16 -9.6(5)
C11 C12 C13 C16 172.0(4)
N4 C12 C13 C15 111.8(4)
C11 C12 C13 C15 -66.6(5)
N4 C12 C13 C14 -129.9(4)
C11 C12 C13 C14 51.7(5)
N6 N5 C17 C18 -1.0(4)
B1 N5 C17 C18 171.4(3)
N6 N5 C17 S3 176.6(2)
B1 N5 C17 S3 -11.0(3)
Cu1 S3 C17 N5 -18.4(2)
Cu1 S3 C17 C18 159.0(3)
N5 C17 C18 C19 2.0(5)
S3 C17 C18 C19 -175.4(3)
C17 C18 C19 C20 -1.9(5)
N5 N6 C20 C19 0.3(5)
N5 N6 C20 C21 180.0(3)
C18 C19 C20 N6 0.8(5)
C18 C19 C20 C21 -178.9(4)
N6 C20 C21 C22 -8.8(6)
C19 C20 C21 C22 170.9(4)
N6 C20 C21 C24 113.9(5)
C19 C20 C21 C24 -66.4(6)
N6 C20 C21 C23 -125.8(5)
C19 C20 C21 C23 53.9(6)
